data_4079368
loop_
_publ_author_name
'Elkin, Tatyana'
'Aharonovich, Sinai'
'Botoshansky, Mark'
'Eisen, Moris S.'

_publ_section_title
;
 Synthesis and Characterization of Group 4 Fluorinated Bis(amidinates) and
 Their Reactivity in the Formation of Elastomeric Polypropylene
;
_journal_issue 21
_journal_name_full Organometallics
_journal_page_first 7404
_journal_paper_doi 10.1021/om300702s
_journal_volume 31
_journal_year 2012
_chemical_formula_sum 'C16 H16 F2 N2'
_chemical_formula_weight 274.31
_chemical_name_common 'Moris-253 (Tatyana)'
_chemical_name_systematic
; 
 ? 
;
_space_group_IT_number 2
_symmetry_cell_setting triclinic
_symmetry_space_group_name_Hall '-P 1'
_symmetry_space_group_name_H-M 'P -1'
_atom_sites_solution_hydrogens geom
_atom_sites_solution_primary direct
_atom_sites_solution_secondary difmap
_audit_creation_method SHELXL-97
_cell_angle_alpha 101.20(3)
_cell_angle_beta 90.71(3)
_cell_angle_gamma 91.07(3)
_cell_formula_units_Z 4
_cell_length_a 8.579(2)
_cell_length_b 11.799(2)
_cell_length_c 14.702(3)
_cell_measurement_reflns_used 14056
_cell_measurement_temperature 293(2)
_cell_measurement_theta_max 25.34
_cell_measurement_theta_min 2.03
_cell_volume 1459.4(5)
_computing_cell_refinement 'DENZO HKL2000 (Otwinowski & Minor 1997)'
_computing_data_collection 'Collect (Nonius, 2006)'
_computing_data_reduction 'DENZO HKL2000 (Otwinowski & Minor 1997)'
_computing_molecular_graphics 'TEXSAN  (MSC, 1999)'
_computing_structure_refinement 'SHELXL-97 (Sheldrick, 1997)'
_computing_structure_solution 'SHELXS-97 (Sheldrick, 1997)'
_diffrn_ambient_temperature 293(2)
_diffrn_measured_fraction_theta_full 0.993
_diffrn_measured_fraction_theta_max 0.993
_diffrn_measurement_device_type 'Nonius KappaCCD'
_diffrn_measurement_method 'phi- and omega-scans'
_diffrn_radiation_monochromator graphite
_diffrn_radiation_source 'fine-focus sealed tube'
_diffrn_radiation_type MoK\a
_diffrn_radiation_wavelength 0.71073
_diffrn_reflns_av_R_equivalents 0.0370
_diffrn_reflns_av_sigmaI/netI 0.0381
_diffrn_reflns_limit_h_max 10
_diffrn_reflns_limit_h_min 0
_diffrn_reflns_limit_k_max 14
_diffrn_reflns_limit_k_min -13
_diffrn_reflns_limit_l_max 17
_diffrn_reflns_limit_l_min -17
_diffrn_reflns_number 14056
_diffrn_reflns_theta_full 25.02
_diffrn_reflns_theta_max 25.02
_diffrn_reflns_theta_min 2.03
_diffrn_standards_number 0
_exptl_absorpt_coefficient_mu 0.092
_exptl_absorpt_correction_type none
_exptl_crystal_colour colorless
_exptl_crystal_density_diffrn 1.248
_exptl_crystal_density_method 'not measured'
_exptl_crystal_description plate
_exptl_crystal_F_000 576
_exptl_crystal_size_max 0.40
_exptl_crystal_size_mid 0.40
_exptl_crystal_size_min 0.15
_refine_diff_density_max 0.131
_refine_diff_density_min -0.167
_refine_diff_density_rms 0.030
_refine_ls_extinction_method none
_refine_ls_goodness_of_fit_ref 1.052
_refine_ls_hydrogen_treatment constr
_refine_ls_matrix_type full
_refine_ls_number_parameters 361
_refine_ls_number_reflns 5121
_refine_ls_number_restraints 0
_refine_ls_restrained_S_all 1.052
_refine_ls_R_factor_all 0.0831
_refine_ls_R_factor_gt 0.0536
_refine_ls_shift/su_max 0.000
_refine_ls_shift/su_mean 0.000
_refine_ls_structure_factor_coef Fsqd
_refine_ls_weighting_details 'calc w=1/[\s^2^(Fo^2^)+(0.0720P)^2^+0.2257P] where P=(Fo^2^+2Fc^2^)/3'
_refine_ls_weighting_scheme calc
_refine_ls_wR_factor_gt 0.1350
_refine_ls_wR_factor_ref 0.1482
_reflns_number_gt 3548
_reflns_number_total 5121
_reflns_threshold_expression >2sigma(I)
_cod_data_source_file om300702s_si_002.cif
_cod_data_source_block Moris-253
_cod_depositor_comments
;
The following automatic conversions were performed:

'_symmetry_cell_setting' value 'Triclinic' changed to 'triclinic'
according to /home/saulius/struct/CIF-dictionaries/cif_core.dic
dictionary named 'cif_core.dic' version 2.4.2 from 2011-04-26.

Automatic conversion script
Id: cif_fix_values 1891 2012-01-12 08:04:46Z andrius 
;
_cod_database_code 4079368

loop_
_symmetry_equiv_pos_as_xyz
'x, y, z'
'-x, -y, -z'

loop_
_atom_site_label
_atom_site_type_symbol
_atom_site_fract_x
_atom_site_fract_y
_atom_site_fract_z
_atom_site_U_iso_or_equiv
_atom_site_adp_type
_atom_site_occupancy
_atom_site_symmetry_multiplicity
_atom_site_calc_flag
_atom_site_refinement_flags
F1 F 0.37033(18) 0.08819(12) 0.09333(12) 0.1043(5) Uani 1 1 d .
F2 F 0.5666(2) 0.93437(17) 0.61687(10) 0.1308(7) Uani 1 1 d .
N1 N 0.76722(18) 0.66815(14) 0.29036(11) 0.0589(4) Uani 1 1 d .
H1 H 0.8496 0.6959 0.2693 0.071 Uiso 1 1 calc R
N2 N 0.57504(18) 0.52787(15) 0.25833(12) 0.0632(5) Uani 1 1 d .
C1 C 0.7102(2) 0.56627(16) 0.24012(12) 0.0517(5) Uani 1 1 d .
C2 C 0.8108(2) 0.51055(16) 0.16031(12) 0.0504(4) Uani 1 1 d .
H2 H 0.7683 0.4323 0.1379 0.061 Uiso 1 1 calc R
C3 C 0.9789(2) 0.4986(2) 0.18678(16) 0.0763(6) Uani 1 1 d .
H3A H 1.0348 0.4620 0.1332 0.114 Uiso 1 1 calc R
H3B H 0.9850 0.4524 0.2337 0.114 Uiso 1 1 calc R
H3C H 1.0242 0.5738 0.2103 0.114 Uiso 1 1 calc R
C4 C 0.7952(4) 0.5750(2) 0.08121(16) 0.0947(8) Uani 1 1 d .
H4A H 0.8582 0.5391 0.0306 0.142 Uiso 1 1 calc R
H4B H 0.8294 0.6538 0.1018 0.142 Uiso 1 1 calc R
H4C H 0.6881 0.5728 0.0611 0.142 Uiso 1 1 calc R
C5 C 0.5244(2) 0.41495(17) 0.21510(13) 0.0532(5) Uani 1 1 d .
C6 C 0.5908(2) 0.3180(2) 0.23770(15) 0.0712(6) Uani 1 1 d .
H6 H 0.6724 0.3270 0.2810 0.085 Uiso 1 1 calc R
C7 C 0.5390(3) 0.2083(2) 0.19762(18) 0.0757(6) Uani 1 1 d .
H7 H 0.5852 0.1438 0.2131 0.091 Uiso 1 1 calc R
C8 C 0.4193(3) 0.19625(19) 0.13506(16) 0.0680(6) Uani 1 1 d .
C9 C 0.3471(3) 0.2887(2) 0.11355(16) 0.0752(6) Uani 1 1 d .
H9 H 0.2634 0.2785 0.0717 0.090 Uiso 1 1 calc R
C10 C 0.3991(2) 0.39832(19) 0.15431(15) 0.0679(6) Uani 1 1 d .
H10 H 0.3486 0.4621 0.1405 0.081 Uiso 1 1 calc R
C11 C 0.7077(2) 0.73406(17) 0.37305(13) 0.0552(5) Uani 1 1 d .
C12 C 0.7414(3) 0.85122(19) 0.39325(16) 0.0728(6) Uani 1 1 d .
H12 H 0.7969 0.8851 0.3512 0.087 Uiso 1 1 calc R
C13 C 0.6931(3) 0.9187(2) 0.47549(19) 0.0884(8) Uani 1 1 d .
H13 H 0.7148 0.9978 0.4889 0.106 Uiso 1 1 calc R
C14 C 0.6136(3) 0.8670(3) 0.53596(17) 0.0847(8) Uani 1 1 d .
C15 C 0.5763(3) 0.7534(3) 0.51821(16) 0.0858(7) Uani 1 1 d .
H15 H 0.5194 0.7209 0.5605 0.103 Uiso 1 1 calc R
C16 C 0.6241(3) 0.6856(2) 0.43597(14) 0.0698(6) Uani 1 1 d .
H16 H 0.5996 0.6069 0.4231 0.084 Uiso 1 1 calc R
N1A N 0.26921(18) 0.71824(14) 0.28547(11) 0.0595(4) Uani 1 1 d .
H1A H 0.3487 0.6788 0.2641 0.071 Uiso 1 1 calc R
N2A N 0.07938(18) 0.83697(15) 0.24989(11) 0.0634(5) Uani 1 1 d .
F1A F 0.0662(2) 0.62801(16) 0.61932(10) 0.1143(6) Uani 1 1 d .
F2A F -0.1098(2) 1.20593(14) 0.09739(13) 0.1184(6) Uani 1 1 d .
C1A C 0.2158(2) 0.79485(16) 0.23397(13) 0.0527(5) Uani 1 1 d .
C2A C 0.3209(2) 0.81592(16) 0.15681(13) 0.0549(5) Uani 1 1 d .
H2A H 0.2793 0.8818 0.1335 0.066 Uiso 1 1 calc R
C3A C 0.4878(2) 0.8473(2) 0.18805(17) 0.0798(7) Uani 1 1 d .
H3A1 H 0.5475 0.8606 0.1362 0.120 Uiso 1 1 calc R
H3A2 H 0.5320 0.7850 0.2125 0.120 Uiso 1 1 calc R
H3A3 H 0.4896 0.9161 0.2353 0.120 Uiso 1 1 calc R
C4A C 0.3138(3) 0.7127(2) 0.07660(16) 0.0913(8) Uani 1 1 d .
H4A1 H 0.3802 0.7276 0.0279 0.137 Uiso 1 1 calc R
H4A2 H 0.2085 0.7002 0.0535 0.137 Uiso 1 1 calc R
H4A3 H 0.3484 0.6452 0.0977 0.137 Uiso 1 1 calc R
C5A C 0.0323(2) 0.92993(18) 0.20857(13) 0.0553(5) Uani 1 1 d .
C6A C 0.0812(3) 1.0414(2) 0.24605(16) 0.0785(7) Uani 1 1 d .
H6A H 0.1480 1.0542 0.2975 0.094 Uiso 1 1 calc R
C7A C 0.0341(3) 1.1344(2) 0.20939(19) 0.0862(7) Uani 1 1 d .
H7A H 0.0699 1.2088 0.2348 0.103 Uiso 1 1 calc R
C8A C -0.0650(3) 1.1150(2) 0.13602(18) 0.0758(6) Uani 1 1 d .
C9A C -0.1196(3) 1.0086(3) 0.0984(2) 0.0926(8) Uani 1 1 d .
H9A H -0.1890 0.9976 0.0483 0.111 Uiso 1 1 calc R
C10A C -0.0712(3) 0.9159(2) 0.13530(18) 0.0834(7) Uani 1 1 d .
H10A H -0.1098 0.8422 0.1098 0.100 Uiso 1 1 calc R
C11A C 0.2091(2) 0.69621(17) 0.36966(13) 0.0545(5) Uani 1 1 d .
C12A C 0.2372(2) 0.5904(2) 0.39301(16) 0.0697(6) Uani 1 1 d .
H12A H 0.2887 0.5340 0.3518 0.084 Uiso 1 1 calc R
C13A C 0.1892(3) 0.5679(2) 0.47741(17) 0.0800(7) Uani 1 1 d .
H13A H 0.2087 0.4970 0.4936 0.096 Uiso 1 1 calc R
C14A C 0.1131(3) 0.6512(3) 0.53625(15) 0.0774(7) Uani 1 1 d .
C15A C 0.0800(3) 0.7543(2) 0.51468(15) 0.0841(7) Uani 1 1 d .
H15A H 0.0251 0.8088 0.5555 0.101 Uiso 1 1 calc R
C16A C 0.1290(3) 0.7773(2) 0.43084(15) 0.0720(6) Uani 1 1 d .
H16A H 0.1078 0.8484 0.4155 0.086 Uiso 1 1 calc R

loop_
_atom_site_aniso_label
_atom_site_aniso_U_11
_atom_site_aniso_U_22
_atom_site_aniso_U_33
_atom_site_aniso_U_23
_atom_site_aniso_U_13
_atom_site_aniso_U_12
F1 0.1193(12) 0.0602(9) 0.1273(12) 0.0066(8) -0.0118(9) -0.0248(8)
F2 0.1473(15) 0.1481(16) 0.0742(10) -0.0385(10) 0.0028(9) 0.0436(12)
N1 0.0535(9) 0.0552(10) 0.0613(10) -0.0053(8) 0.0086(7) -0.0039(7)
N2 0.0488(9) 0.0628(11) 0.0699(11) -0.0075(8) 0.0116(7) -0.0035(7)
C1 0.0493(10) 0.0488(11) 0.0542(11) 0.0027(9) -0.0004(8) 0.0031(8)
C2 0.0502(10) 0.0438(10) 0.0548(11) 0.0031(8) 0.0059(8) -0.0011(8)
C3 0.0559(12) 0.1011(18) 0.0708(14) 0.0116(12) 0.0106(10) 0.0172(11)
C4 0.132(2) 0.101(2) 0.0535(13) 0.0177(13) 0.0054(13) 0.0341(17)
C5 0.0446(10) 0.0570(12) 0.0561(11) 0.0062(9) 0.0100(8) -0.0025(8)
C6 0.0614(13) 0.0794(16) 0.0740(14) 0.0197(12) -0.0115(10) -0.0062(11)
C7 0.0726(14) 0.0598(14) 0.0993(18) 0.0272(13) -0.0029(13) -0.0004(11)
C8 0.0728(14) 0.0541(13) 0.0755(14) 0.0099(11) 0.0025(11) -0.0138(10)
C9 0.0749(14) 0.0677(15) 0.0825(16) 0.0165(12) -0.0242(12) -0.0153(11)
C10 0.0633(13) 0.0587(13) 0.0827(15) 0.0173(11) -0.0107(11) -0.0006(10)
C11 0.0507(10) 0.0554(12) 0.0547(11) -0.0014(9) -0.0049(8) 0.0050(8)
C12 0.0779(14) 0.0602(14) 0.0728(14) -0.0053(11) 0.0024(11) -0.0018(11)
C13 0.0997(18) 0.0638(15) 0.0889(18) -0.0169(14) -0.0098(15) 0.0078(13)
C14 0.0853(16) 0.099(2) 0.0570(14) -0.0181(14) -0.0051(12) 0.0250(14)
C15 0.0905(17) 0.108(2) 0.0539(13) 0.0038(13) 0.0060(12) 0.0041(15)
C16 0.0814(14) 0.0680(14) 0.0567(12) 0.0041(10) -0.0006(10) 0.0013(11)
N1A 0.0545(9) 0.0651(11) 0.0646(10) 0.0260(8) 0.0077(7) 0.0079(7)
N2A 0.0525(10) 0.0759(12) 0.0706(11) 0.0349(9) 0.0102(8) 0.0089(8)
F1A 0.1300(13) 0.1579(16) 0.0632(9) 0.0446(9) 0.0031(8) -0.0285(11)
F2A 0.1357(13) 0.0936(11) 0.1427(14) 0.0603(10) 0.0116(11) 0.0438(10)
C1A 0.0497(10) 0.0538(11) 0.0574(11) 0.0186(9) 0.0011(8) -0.0026(8)
C2A 0.0519(10) 0.0528(11) 0.0649(12) 0.0226(9) 0.0101(8) 0.0068(8)
C3A 0.0597(13) 0.0932(17) 0.0859(16) 0.0168(13) 0.0110(11) -0.0126(11)
C4A 0.114(2) 0.098(2) 0.0595(14) 0.0099(13) 0.0074(13) -0.0149(15)
C5A 0.0477(10) 0.0637(13) 0.0580(11) 0.0193(10) 0.0109(8) 0.0077(9)
C6A 0.0876(16) 0.0770(17) 0.0691(14) 0.0101(12) -0.0113(12) 0.0083(13)
C7A 0.1071(19) 0.0587(15) 0.0904(18) 0.0073(13) 0.0048(15) 0.0096(13)
C8A 0.0786(15) 0.0679(16) 0.0876(17) 0.0291(13) 0.0128(13) 0.0232(12)
C9A 0.0923(18) 0.094(2) 0.0984(19) 0.0370(16) -0.0321(14) 0.0032(15)
C10A 0.0876(16) 0.0673(15) 0.0971(18) 0.0230(13) -0.0262(14) -0.0098(12)
C11A 0.0496(10) 0.0606(12) 0.0561(11) 0.0192(9) -0.0055(8) -0.0063(9)
C12A 0.0691(13) 0.0735(15) 0.0731(14) 0.0303(12) 0.0041(10) 0.0074(11)
C13A 0.0838(16) 0.0846(17) 0.0832(17) 0.0460(14) -0.0070(13) -0.0055(13)
C14A 0.0789(15) 0.106(2) 0.0518(13) 0.0289(13) -0.0044(11) -0.0176(14)
C15A 0.0994(18) 0.100(2) 0.0507(13) 0.0084(13) 0.0041(12) 0.0066(15)
C16A 0.0929(16) 0.0658(14) 0.0583(13) 0.0152(11) -0.0021(11) 0.0021(12)

loop_
_atom_type_symbol
_atom_type_description
_atom_type_scat_dispersion_real
_atom_type_scat_dispersion_imag
_atom_type_scat_source
C C 0.0033 0.0016 'International Tables Vol C Tables 4.2.6.8 and 6.1.1.4'
H H 0.0000 0.0000 'International Tables Vol C Tables 4.2.6.8 and 6.1.1.4'
N N 0.0061 0.0033 'International Tables Vol C Tables 4.2.6.8 and 6.1.1.4'
F F 0.0171 0.0103 'International Tables Vol C Tables 4.2.6.8 and 6.1.1.4'

loop_
_geom_angle_atom_site_label_1
_geom_angle_atom_site_label_2
_geom_angle_atom_site_label_3
_geom_angle
C1 N1 C11 128.08(17)
C1 N1 H1 116.0
C11 N1 H1 116.0
C1 N2 C5 119.94(15)
N2 C1 N1 119.85(16)
N2 C1 C2 124.73(16)
N1 C1 C2 115.26(16)
C3 C2 C4 111.63(19)
C3 C2 C1 114.16(16)
C4 C2 C1 109.63(16)
C3 C2 H2 107.0
C4 C2 H2 107.0
C1 C2 H2 107.0
C2 C3 H3A 109.5
C2 C3 H3B 109.5
H3A C3 H3B 109.5
C2 C3 H3C 109.5
H3A C3 H3C 109.5
H3B C3 H3C 109.5
C2 C4 H4A 109.5
C2 C4 H4B 109.5
H4A C4 H4B 109.5
C2 C4 H4C 109.5
H4A C4 H4C 109.5
H4B C4 H4C 109.5
C10 C5 C6 117.60(19)
C10 C5 N2 120.83(18)
C6 C5 N2 121.39(18)
C7 C6 C5 121.5(2)
C7 C6 H6 119.3
C5 C6 H6 119.3
C8 C7 C6 118.7(2)
C8 C7 H7 120.7
C6 C7 H7 120.7
C9 C8 F1 119.2(2)
C9 C8 C7 121.8(2)
F1 C8 C7 119.0(2)
C8 C9 C10 119.2(2)
C8 C9 H9 120.4
C10 C9 H9 120.4
C5 C10 C9 121.1(2)
C5 C10 H10 119.4
C9 C10 H10 119.4
C12 C11 C16 118.79(19)
C12 C11 N1 118.20(19)
C16 C11 N1 122.95(19)
C11 C12 C13 120.6(2)
C11 C12 H12 119.7
C13 C12 H12 119.7
C14 C13 C12 118.6(2)
C14 C13 H13 120.7
C12 C13 H13 120.7
C15 C14 C13 122.7(2)
C15 C14 F2 119.3(3)
C13 C14 F2 118.1(3)
C14 C15 C16 119.0(3)
C14 C15 H15 120.5
C16 C15 H15 120.5
C11 C16 C15 120.4(2)
C11 C16 H16 119.8
C15 C16 H16 119.8
C1A N1A C11A 127.65(16)
C1A N1A H1A 116.2
C11A N1A H1A 116.2
C1A N2A C5A 119.79(16)
N2A C1A N1A 119.04(16)
N2A C1A C2A 125.17(16)
N1A C1A C2A 115.63(16)
C1A C2A C3A 113.75(17)
C1A C2A C4A 110.39(17)
C3A C2A C4A 111.14(18)
C1A C2A H2A 107.1
C3A C2A H2A 107.1
C4A C2A H2A 107.1
C2A C3A H3A1 109.5
C2A C3A H3A2 109.5
H3A1 C3A H3A2 109.5
C2A C3A H3A3 109.5
H3A1 C3A H3A3 109.5
H3A2 C3A H3A3 109.5
C2A C4A H4A1 109.5
C2A C4A H4A2 109.5
H4A1 C4A H4A2 109.5
C2A C4A H4A3 109.5
H4A1 C4A H4A3 109.5
H4A2 C4A H4A3 109.5
C10A C5A C6A 117.0(2)
C10A C5A N2A 122.6(2)
C6A C5A N2A 120.22(19)
C7A C6A C5A 121.9(2)
C7A C6A H6A 119.1
C5A C6A H6A 119.1
C8A C7A C6A 118.5(2)
C8A C7A H7A 120.8
C6A C7A H7A 120.8
C9A C8A C7A 122.1(2)
C9A C8A F2A 118.7(2)
C7A C8A F2A 119.2(3)
C8A C9A C10A 119.1(2)
C8A C9A H9A 120.5
C10A C9A H9A 120.5
C5A C10A C9A 121.5(2)
C5A C10A H10A 119.3
C9A C10A H10A 119.3
C16A C11A C12A 118.79(19)
C16A C11A N1A 122.78(18)
C12A C11A N1A 118.39(18)
C13A C12A C11A 120.3(2)
C13A C12A H12A 119.8
C11A C12A H12A 119.8
C14A C13A C12A 118.9(2)
C14A C13A H13A 120.6
C12A C13A H13A 120.6
C15A C14A C13A 122.4(2)
C15A C14A F1A 119.3(3)
C13A C14A F1A 118.3(2)
C14A C15A C16A 118.9(2)
C14A C15A H15A 120.6
C16A C15A H15A 120.6
C11A C16A C15A 120.8(2)
C11A C16A H16A 119.6
C15A C16A H16A 119.6

loop_
_geom_bond_atom_site_label_1
_geom_bond_atom_site_label_2
_geom_bond_distance
F1 C8 1.360(2)
F2 C14 1.366(3)
N1 C1 1.362(2)
N1 C11 1.416(2)
N1 H1 0.8600
N2 C1 1.287(2)
N2 C5 1.418(2)
C1 C2 1.516(2)
C2 C3 1.506(3)
C2 C4 1.514(3)
C2 H2 0.9800
C3 H3A 0.9600
C3 H3B 0.9600
C3 H3C 0.9600
C4 H4A 0.9600
C4 H4B 0.9600
C4 H4C 0.9600
C5 C10 1.376(3)
C5 C6 1.383(3)
C6 C7 1.376(3)
C6 H6 0.9300
C7 C8 1.357(3)
C7 H7 0.9300
C8 C9 1.352(3)
C9 C10 1.379(3)
C9 H9 0.9300
C10 H10 0.9300
C11 C12 1.381(3)
C11 C16 1.380(3)
C12 C13 1.385(3)
C12 H12 0.9300
C13 C14 1.355(4)
C13 H13 0.9300
C14 C15 1.347(4)
C15 C16 1.385(3)
C15 H15 0.9300
C16 H16 0.9300
N1A C1A 1.368(2)
N1A C11A 1.415(2)
N1A H1A 0.8600
N2A C1A 1.287(2)
N2A C5A 1.416(2)
F1A C14A 1.366(3)
F2A C8A 1.367(3)
C1A C2A 1.513(2)
C2A C3A 1.515(3)
C2A C4A 1.521(3)
C2A H2A 0.9800
C3A H3A1 0.9600
C3A H3A2 0.9600
C3A H3A3 0.9600
C4A H4A1 0.9600
C4A H4A2 0.9600
C4A H4A3 0.9600
C5A C10A 1.370(3)
C5A C6A 1.379(3)
C6A C7A 1.378(3)
C6A H6A 0.9300
C7A C8A 1.346(4)
C7A H7A 0.9300
C8A C9A 1.342(4)
C9A C10A 1.380(3)
C9A H9A 0.9300
C10A H10A 0.9300
C11A C16A 1.379(3)
C11A C12A 1.383(3)
C12A C13A 1.384(3)
C12A H12A 0.9300
C13A C14A 1.360(3)
C13A H13A 0.9300
C14A C15A 1.349(4)
C15A C16A 1.382(3)
C15A H15A 0.9300
C16A H16A 0.9300
